data_4028872
loop_
_publ_author_name
'Raquel G. Soengas'
'Humberto Rodr\'iguez-Solla'
'Artur M. S. Silva'
'Ricardo Llavona'
'Filipe A. Almeida Paz'

_publ_contact_author_address
; Department of Chemistry
  University of Aveiro
  QOPNA
  3810-193
  Aveiro
  Portugal
;
_publ_contact_author_email artur.silva@ua.pt
_publ_contact_author_fax '+351 234 370084'
_publ_contact_author_name 'Professor Artur M. S. Silva'
_publ_contact_author_phone '+351 234 370714'
_publ_section_title
;
 Synthesis of Enantiopure 2-C-Glycosyl-3-nitrochromenes
;
_journal_name_full 'Journal of Organic Chemistry'
_journal_page_first 12831
_journal_page_last 12836
_journal_paper_doi 10.1021/jo4021634
_journal_volume 78
_journal_year 2013
_chemical_absolute_configuration rm
_chemical_formula_moiety 'C17 H20 Br N O8'
_chemical_formula_sum 'C17 H20 Br N O8'
_chemical_formula_weight 446.25
_chemical_name_systematic
; 
 ? 
;
_space_group_IT_number 19
_symmetry_cell_setting orthorhombic
_symmetry_space_group_name_Hall 'P 2ac 2ab'
_symmetry_space_group_name_H-M 'P 21 21 21'
_atom_sites_solution_hydrogens geom
_atom_sites_solution_primary direct
_atom_sites_solution_secondary difmap
_audit_creation_date '23 September 2013'
_audit_creation_method 'SHELXL-97, manual editing plus enCIFer'
_cell_angle_alpha 90.00
_cell_angle_beta 90.00
_cell_angle_gamma 90.00
_cell_formula_units_Z 4
_cell_length_a 9.8090(10)
_cell_length_b 10.7205(9)
_cell_length_c 17.2919(16)
_cell_measurement_reflns_used 9731
_cell_measurement_temperature 180(2)
_cell_measurement_theta_max 29.11
_cell_measurement_theta_min 2.36
_cell_volume 1818.4(3)
_computing_cell_refinement 'SAINT V8.27B (Bruker AXS Inc., 2012)'
_computing_data_collection 'APEX2 2012.4 (Bruker AXS Inc., 2012)'
_computing_data_reduction 'SAINT V8.27B (Bruker AXS Inc., 2012)'
_computing_molecular_graphics 'DIAMOND (Brandenburg, 2009)'
_computing_publication_material 'SHELXTL (Sheldrick, 2008)'
_computing_structure_refinement 'SHELXTL (Sheldrick, 2008)'
_computing_structure_solution 'SHELXTL (Sheldrick, 2008)'
_diffrn_ambient_temperature 180(2)
_diffrn_detector_area_resol_mean 10.4167
_diffrn_measured_fraction_theta_full 0.997
_diffrn_measured_fraction_theta_max 0.997
_diffrn_measurement_device_type 'Bruker D8 QUEST '
_diffrn_measurement_method '\w / \f scans'
_diffrn_radiation_monochromator 'Multi-layer x-ray mirror'
_diffrn_radiation_source 'Sealed tube'
_diffrn_radiation_type MoK\a
_diffrn_radiation_wavelength 0.71073
_diffrn_reflns_av_R_equivalents 0.0399
_diffrn_reflns_av_sigmaI/netI 0.0249
_diffrn_reflns_limit_h_max 13
_diffrn_reflns_limit_h_min -13
_diffrn_reflns_limit_k_max 14
_diffrn_reflns_limit_k_min -14
_diffrn_reflns_limit_l_max 23
_diffrn_reflns_limit_l_min -23
_diffrn_reflns_number 45489
_diffrn_reflns_theta_full 29.12
_diffrn_reflns_theta_max 29.12
_diffrn_reflns_theta_min 3.67
_diffrn_standards_number 0
_exptl_absorpt_coefficient_mu 2.307
_exptl_absorpt_correction_T_max 0.9553
_exptl_absorpt_correction_T_min 0.6815
_exptl_absorpt_correction_type multi-scan
_exptl_absorpt_process_details
; 
'SADABS V2012/1 (Bruker AXS Inc.)' 
;
_exptl_crystal_colour Colourless
_exptl_crystal_density_diffrn 1.630
_exptl_crystal_description Needle
_exptl_crystal_F_000 912
_exptl_crystal_size_max 0.18
_exptl_crystal_size_mid 0.08
_exptl_crystal_size_min 0.02
_refine_diff_density_max 0.578
_refine_diff_density_min -0.254
_refine_diff_density_rms 0.070
_refine_ls_abs_structure_details 'Flack H D (1983), Acta Cryst. A39, 876-881'
_refine_ls_abs_structure_Flack -0.008(6)
_refine_ls_extinction_method none
_refine_ls_goodness_of_fit_ref 1.050
_refine_ls_hydrogen_treatment constr
_refine_ls_matrix_type full
_refine_ls_number_parameters 248
_refine_ls_number_reflns 4876
_refine_ls_number_restraints 0
_refine_ls_restrained_S_all 1.050
_refine_ls_R_factor_all 0.0316
_refine_ls_R_factor_gt 0.0269
_refine_ls_shift/su_max 0.003
_refine_ls_shift/su_mean 0.000
_refine_ls_structure_factor_coef Fsqd
_refine_ls_weighting_details 'calc w=1/[\s^2^(Fo^2^)+(0.0380P)^2^+0.2007P] where P=(Fo^2^+2Fc^2^)/3'
_refine_ls_weighting_scheme calc
_refine_ls_wR_factor_gt 0.0606
_refine_ls_wR_factor_ref 0.0624
_reflns_number_gt 4539
_reflns_number_total 4876
_reflns_threshold_expression >2sigma(I)
_cod_data_source_file jo4021634_si_002.cif
_cod_data_source_block 5i
_cod_database_code 4028872

loop_
_symmetry_equiv_pos_as_xyz
'x, y, z'
'-x+1/2, -y, z+1/2'
'-x, y+1/2, -z+1/2'
'x+1/2, -y+1/2, -z'

loop_
_atom_site_label
_atom_site_type_symbol
_atom_site_fract_x
_atom_site_fract_y
_atom_site_fract_z
_atom_site_U_iso_or_equiv
_atom_site_adp_type
_atom_site_occupancy
_atom_site_symmetry_multiplicity
_atom_site_calc_flag
_atom_site_refinement_flags
Br1 Br 0.71648(2) 0.232591(17) 0.779262(11) 0.02141(6) Uani 1 1 d .
N1 N 0.74809(16) -0.01625(16) 0.72641(10) 0.0215(3) Uani 1 1 d .
O1 O 0.80109(18) 0.03748(16) 0.67332(9) 0.0328(4) Uani 1 1 d .
O2 O 0.74994(18) -0.12663(13) 0.73538(9) 0.0340(4) Uani 1 1 d .
O3 O 0.83400(16) 0.03202(16) 0.88297(9) 0.0279(3) Uani 1 1 d .
H3 H 0.8547 0.0006 0.9259 0.042 Uiso 1 1 calc R
O4 O 0.43773(15) 0.12067(14) 0.81854(7) 0.0219(3) Uani 1 1 d .
O5 O 0.51090(15) -0.02186(14) 0.63629(7) 0.0219(3) Uani 1 1 d .
O6 O 0.33947(15) 0.18590(13) 0.54879(8) 0.0212(3) Uani 1 1 d .
O7 O 0.50470(18) 0.05361(15) 0.51014(8) 0.0288(3) Uani 1 1 d .
O8 O 0.24578(13) -0.00037(13) 0.71477(8) 0.0208(3) Uani 1 1 d .
C1 C 0.66611(19) 0.05909(16) 0.78642(11) 0.0156(3) Uani 1 1 d .
C2 C 0.6951(2) 0.00946(18) 0.86738(10) 0.0181(4) Uani 1 1 d .
H2 H 0.6779 -0.0825 0.8684 0.022 Uiso 1 1 calc R
C3 C 0.5973(2) 0.07363(17) 0.92222(11) 0.0176(4) Uani 1 1 d .
C4 C 0.4754(2) 0.12398(18) 0.89506(11) 0.0183(4) Uani 1 1 d .
C5 C 0.5135(2) 0.04174(17) 0.76859(10) 0.0161(4) Uani 1 1 d .
H5 H 0.4873 -0.0470 0.7784 0.019 Uiso 1 1 calc R
C6 C 0.3862(2) 0.1857(2) 0.94405(12) 0.0235(4) Uani 1 1 d .
H6 H 0.3038 0.2198 0.9244 0.028 Uiso 1 1 calc R
C7 C 0.4176(2) 0.1975(2) 1.02146(12) 0.0264(5) Uani 1 1 d .
H7 H 0.3571 0.2402 1.0552 0.032 Uiso 1 1 calc R
C8 C 0.5378(3) 0.1466(2) 1.05009(12) 0.0281(5) Uani 1 1 d .
H8 H 0.5589 0.1537 1.1035 0.034 Uiso 1 1 calc R
C9 C 0.6266(2) 0.0858(2) 1.00076(11) 0.0238(4) Uani 1 1 d .
H9 H 0.7088 0.0517 1.0207 0.029 Uiso 1 1 calc R
C10 C 0.4719(2) 0.07768(18) 0.68698(10) 0.0162(4) Uani 1 1 d .
H10 H 0.5201 0.1560 0.6715 0.019 Uiso 1 1 calc R
C11 C 0.3189(2) 0.09312(17) 0.67416(10) 0.0157(4) Uani 1 1 d .
H11 H 0.2874 0.1787 0.6886 0.019 Uiso 1 1 calc R
C12 C 0.30977(19) 0.07143(17) 0.58703(10) 0.0169(4) Uani 1 1 d .
H12 H 0.2209 0.0341 0.5706 0.020 Uiso 1 1 calc R
C13 C 0.4326(2) -0.01204(19) 0.56863(11) 0.0202(4) Uani 1 1 d .
H13 H 0.4027 -0.0960 0.5500 0.024 Uiso 1 1 calc R
C14 C 0.4217(2) 0.1555(2) 0.48366(12) 0.0258(5) Uani 1 1 d .
C15 C 0.3343(3) 0.1142(3) 0.41615(14) 0.0465(7) Uani 1 1 d .
H15A H 0.2822 0.1856 0.3966 0.070 Uiso 1 1 calc R
H15B H 0.2713 0.0489 0.4333 0.070 Uiso 1 1 calc R
H15C H 0.3928 0.0816 0.3749 0.070 Uiso 1 1 calc R
C16 C 0.5105(3) 0.2646(3) 0.46468(16) 0.0439(6) Uani 1 1 d .
H16A H 0.5650 0.2870 0.5101 0.066 Uiso 1 1 calc R
H16B H 0.4534 0.3356 0.4497 0.066 Uiso 1 1 calc R
H16C H 0.5713 0.2427 0.4218 0.066 Uiso 1 1 calc R
C17 C 0.1070(2) 0.0330(3) 0.72535(16) 0.0382(6) Uani 1 1 d .
H17A H 0.0665 0.0542 0.6752 0.057 Uiso 1 1 calc R
H17B H 0.1012 0.1052 0.7600 0.057 Uiso 1 1 calc R
H17C H 0.0575 -0.0374 0.7482 0.057 Uiso 1 1 calc R

loop_
_atom_site_aniso_label
_atom_site_aniso_U_11
_atom_site_aniso_U_22
_atom_site_aniso_U_33
_atom_site_aniso_U_23
_atom_site_aniso_U_13
_atom_site_aniso_U_12
Br1 0.02502(10) 0.01883(8) 0.02038(8) 0.00153(7) -0.00354(8) -0.00414(7)
N1 0.0162(8) 0.0289(9) 0.0193(7) -0.0019(7) -0.0020(6) 0.0028(6)
O1 0.0291(9) 0.0423(9) 0.0271(8) -0.0044(7) 0.0119(7) -0.0016(8)
O2 0.0489(12) 0.0219(7) 0.0311(8) -0.0075(6) 0.0038(7) 0.0159(7)
O3 0.0208(8) 0.0410(9) 0.0220(7) 0.0048(7) -0.0057(6) 0.0039(7)
O4 0.0185(7) 0.0318(8) 0.0154(6) -0.0062(5) -0.0027(5) 0.0089(6)
O5 0.0213(8) 0.0289(8) 0.0155(6) -0.0052(5) -0.0023(6) 0.0084(6)
O6 0.0215(7) 0.0242(7) 0.0179(6) 0.0044(5) 0.0035(6) 0.0026(6)
O7 0.0286(9) 0.0362(8) 0.0215(7) 0.0058(6) 0.0088(6) 0.0119(7)
O8 0.0171(7) 0.0238(6) 0.0213(6) 0.0046(6) 0.0004(6) 0.0001(5)
C1 0.0180(9) 0.0147(8) 0.0143(8) -0.0016(7) -0.0001(7) 0.0015(6)
C2 0.0190(11) 0.0203(8) 0.0149(8) 0.0026(7) -0.0032(7) 0.0030(8)
C3 0.0211(10) 0.0177(9) 0.0141(8) 0.0019(7) 0.0007(7) -0.0023(8)
C4 0.0206(11) 0.0196(9) 0.0147(8) -0.0013(7) -0.0004(7) -0.0017(8)
C5 0.0178(9) 0.0179(8) 0.0126(9) -0.0022(6) -0.0007(7) 0.0015(7)
C6 0.0207(11) 0.0274(10) 0.0224(9) -0.0024(8) 0.0019(8) 0.0011(9)
C7 0.0330(12) 0.0258(10) 0.0205(9) -0.0051(8) 0.0074(9) -0.0022(9)
C8 0.0371(14) 0.0314(11) 0.0157(9) 0.0008(8) 0.0004(9) -0.0042(10)
C9 0.0286(12) 0.0264(10) 0.0163(9) 0.0043(8) -0.0027(8) -0.0024(9)
C10 0.0161(10) 0.0178(9) 0.0148(8) -0.0027(7) -0.0014(7) -0.0004(7)
C11 0.0179(10) 0.0163(8) 0.0129(8) 0.0003(6) -0.0010(6) 0.0012(7)
C12 0.0162(10) 0.0203(8) 0.0143(8) 0.0002(6) -0.0026(7) -0.0019(7)
C13 0.0231(10) 0.0226(9) 0.0147(9) -0.0040(7) -0.0008(8) 0.0009(8)
C14 0.0225(11) 0.0364(12) 0.0184(9) 0.0045(8) 0.0046(8) 0.0026(9)
C15 0.0450(17) 0.077(2) 0.0176(10) 0.0007(12) -0.0027(11) 0.0033(15)
C16 0.0373(14) 0.0447(14) 0.0499(15) 0.0137(12) 0.0158(12) -0.0032(13)
C17 0.0202(11) 0.0564(15) 0.0380(13) 0.0183(13) 0.0046(11) 0.0042(10)

loop_
_atom_type_symbol
_atom_type_description
_atom_type_scat_dispersion_real
_atom_type_scat_dispersion_imag
_atom_type_scat_source
C C 0.0033 0.0016 'International Tables Vol C Tables 4.2.6.8 and 6.1.1.4'
H H 0.0000 0.0000 'International Tables Vol C Tables 4.2.6.8 and 6.1.1.4'
N N 0.0061 0.0033 'International Tables Vol C Tables 4.2.6.8 and 6.1.1.4'
Br Br -0.2901 2.4595 'International Tables Vol C Tables 4.2.6.8 and 6.1.1.4'
O O 0.0106 0.0060 'International Tables Vol C Tables 4.2.6.8 and 6.1.1.4'

loop_
_geom_angle_atom_site_label_1
_geom_angle_atom_site_label_2
_geom_angle_atom_site_label_3
_geom_angle
O2 N1 O1 124.59(18)
O2 N1 C1 116.11(16)
O1 N1 C1 119.26(16)
C2 O3 H3 109.5
C4 O4 C5 117.43(15)
C13 O5 C10 107.93(15)
C14 O6 C12 106.62(15)
C13 O7 C14 108.75(16)
C11 O8 C17 111.77(15)
C2 C1 C5 108.86(15)
C2 C1 N1 109.75(15)
C5 C1 N1 108.01(14)
C2 C1 Br1 110.35(12)
C5 C1 Br1 110.66(12)
N1 C1 Br1 109.18(12)
O3 C2 C3 114.49(16)
O3 C2 C1 107.23(16)
C3 C2 C1 107.36(15)
O3 C2 H2 109.2
C3 C2 H2 109.2
C1 C2 H2 109.2
C4 C3 C9 117.94(19)
C4 C3 C2 120.57(16)
C9 C3 C2 121.49(19)
O4 C4 C6 115.52(18)
O4 C4 C3 123.04(18)
C6 C4 C3 121.39(18)
O4 C5 C10 105.89(14)
O4 C5 C1 108.36(14)
C10 C5 C1 114.61(16)
O4 C5 H5 109.3
C10 C5 H5 109.3
C1 C5 H5 109.3
C7 C6 C4 119.7(2)
C7 C6 H6 120.1
C4 C6 H6 120.1
C6 C7 C8 119.9(2)
C6 C7 H7 120.0
C8 C7 H7 120.0
C9 C8 C7 120.0(2)
C9 C8 H8 120.0
C7 C8 H8 120.0
C8 C9 C3 121.0(2)
C8 C9 H9 119.5
C3 C9 H9 119.5
O5 C10 C5 107.92(15)
O5 C10 C11 104.74(15)
C5 C10 C11 115.25(16)
O5 C10 H10 109.6
C5 C10 H10 109.6
C11 C10 H10 109.6
O8 C11 C10 110.42(15)
O8 C11 C12 110.55(15)
C10 C11 C12 100.64(15)
O8 C11 H11 111.6
C10 C11 H11 111.6
C12 C11 H11 111.6
O6 C12 C11 108.35(15)
O6 C12 C13 104.23(15)
C11 C12 C13 104.31(15)
O6 C12 H12 113.1
C11 C12 H12 113.1
C13 C12 H12 113.1
O5 C13 O7 110.98(17)
O5 C13 C12 107.50(15)
O7 C13 C12 104.45(15)
O5 C13 H13 111.2
O7 C13 H13 111.2
C12 C13 H13 111.2
O6 C14 O7 104.06(16)
O6 C14 C16 109.0(2)
O7 C14 C16 109.6(2)
O6 C14 C15 110.84(19)
O7 C14 C15 110.1(2)
C16 C14 C15 112.9(2)
C14 C15 H15A 109.5
C14 C15 H15B 109.5
H15A C15 H15B 109.5
C14 C15 H15C 109.5
H15A C15 H15C 109.5
H15B C15 H15C 109.5
C14 C16 H16A 109.5
C14 C16 H16B 109.5
H16A C16 H16B 109.5
C14 C16 H16C 109.5
H16A C16 H16C 109.5
H16B C16 H16C 109.5
O8 C17 H17A 109.5
O8 C17 H17B 109.5
H17A C17 H17B 109.5
O8 C17 H17C 109.5
H17A C17 H17C 109.5
H17B C17 H17C 109.5

loop_
_geom_bond_atom_site_label_1
_geom_bond_atom_site_label_2
_geom_bond_distance
Br1 C1 1.9285(18)
N1 O2 1.194(2)
N1 O1 1.202(2)
N1 C1 1.541(2)
O3 C2 1.410(3)
O3 H3 0.8400
O4 C4 1.374(2)
O4 C5 1.419(2)
O5 C13 1.404(2)
O5 C10 1.433(2)
O6 C14 1.423(2)
O6 C12 1.424(2)
O7 C13 1.421(3)
O7 C14 1.437(3)
O8 C11 1.419(2)
O8 C17 1.419(3)
C1 C2 1.524(3)
C1 C5 1.540(3)
C2 C3 1.514(3)
C2 H2 1.0000
C3 C4 1.394(3)
C3 C9 1.394(3)
C4 C6 1.386(3)
C5 C10 1.519(2)
C5 H5 1.0000
C6 C7 1.379(3)
C6 H6 0.9500
C7 C8 1.390(3)
C7 H7 0.9500
C8 C9 1.383(3)
C8 H8 0.9500
C9 H9 0.9500
C10 C11 1.526(3)
C10 H10 1.0000
C11 C12 1.527(2)
C11 H11 1.0000
C12 C13 1.534(3)
C12 H12 1.0000
C13 H13 1.0000
C14 C16 1.495(3)
C14 C15 1.515(3)
C15 H15A 0.9800
C15 H15B 0.9800
C15 H15C 0.9800
C16 H16A 0.9800
C16 H16B 0.9800
C16 H16C 0.9800
C17 H17A 0.9800
C17 H17B 0.9800
C17 H17C 0.9800

loop_
_geom_hbond_atom_site_label_D
_geom_hbond_atom_site_label_H
_geom_hbond_atom_site_label_A
_geom_hbond_distance_DH
_geom_hbond_distance_HA
_geom_hbond_distance_DA
_geom_hbond_angle_DHA
_geom_hbond_site_symmetry_A
O3 H3 O7 0.84 2.09 2.860(2) 152.5 2_655

loop_
_geom_torsion_atom_site_label_1
_geom_torsion_atom_site_label_2
_geom_torsion_atom_site_label_3
_geom_torsion_atom_site_label_4
_geom_torsion
O2 N1 C1 C2 43.1(2)
O1 N1 C1 C2 -139.33(18)
O2 N1 C1 C5 -75.4(2)
O1 N1 C1 C5 102.13(19)
O2 N1 C1 Br1 164.20(14)
O1 N1 C1 Br1 -18.3(2)
C5 C1 C2 O3 -177.39(15)
N1 C1 C2 O3 64.59(19)
Br1 C1 C2 O3 -55.77(18)
C5 C1 C2 C3 -53.91(19)
N1 C1 C2 C3 -171.93(15)
Br1 C1 C2 C3 67.71(17)
O3 C2 C3 C4 141.89(18)
C1 C2 C3 C4 23.0(2)
O3 C2 C3 C9 -37.3(3)
C1 C2 C3 C9 -156.18(18)
C5 O4 C4 C6 -169.94(17)
C5 O4 C4 C3 12.6(3)
C9 C3 C4 O4 178.14(18)
C2 C3 C4 O4 -1.1(3)
C9 C3 C4 C6 0.8(3)
C2 C3 C4 C6 -178.40(18)
C4 O4 C5 C10 -167.75(16)
C4 O4 C5 C1 -44.3(2)
C2 C1 C5 O4 66.72(18)
N1 C1 C5 O4 -174.17(14)
Br1 C1 C5 O4 -54.72(17)
C2 C1 C5 C10 -175.29(15)
N1 C1 C5 C10 -56.17(19)
Br1 C1 C5 C10 63.28(17)
O4 C4 C6 C7 -177.88(19)
C3 C4 C6 C7 -0.3(3)
C4 C6 C7 C8 -0.5(3)
C6 C7 C8 C9 0.8(3)
C7 C8 C9 C3 -0.4(3)
C4 C3 C9 C8 -0.4(3)
C2 C3 C9 C8 178.75(19)
C13 O5 C10 C5 159.13(16)
C13 O5 C10 C11 35.85(19)
O4 C5 C10 O5 -162.31(15)
C1 C5 C10 O5 78.30(19)
O4 C5 C10 C11 -45.7(2)
C1 C5 C10 C11 -165.06(16)
C17 O8 C11 C10 160.90(18)
C17 O8 C11 C12 -88.6(2)
O5 C10 C11 O8 78.73(17)
C5 C10 C11 O8 -39.7(2)
O5 C10 C11 C12 -38.08(18)
C5 C10 C11 C12 -156.50(15)
C14 O6 C12 C11 139.55(16)
C14 O6 C12 C13 28.90(19)
O8 C11 C12 O6 159.34(14)
C10 C11 C12 O6 -83.95(17)
O8 C11 C12 C13 -90.06(18)
C10 C11 C12 C13 26.65(18)
C10 O5 C13 O7 95.76(18)
C10 O5 C13 C12 -17.9(2)
C14 O7 C13 O5 -125.82(18)
C14 O7 C13 C12 -10.3(2)
O6 C12 C13 O5 106.71(17)
C11 C12 C13 O5 -6.9(2)
O6 C12 C13 O7 -11.26(18)
C11 C12 C13 O7 -124.83(16)
C12 O6 C14 O7 -35.5(2)
C12 O6 C14 C16 -152.32(18)
C12 O6 C14 C15 82.8(2)
C13 O7 C14 O6 28.1(2)
C13 O7 C14 C16 144.50(19)
C13 O7 C14 C15 -90.7(2)
